data_1511776
loop_
_publ_author_name
'Meylemans, Heather A.'
'Harvey, Benjamin G.'
'Reams, Josiah T.'
'Guenthner, Andrew J.'
'Cambrea, Lee R.'
'Groshens, Thomas J.'
'Baldwin, Lawrence C.'
'Garrison, Michael D.'
'Mabry, Joseph M.'

_publ_section_title
;
 Synthesis, characterization, and cure chemistry of renewable bis(cyanate)
 esters derived from 2-methoxy-4-methylphenol.
;
_journal_issue 3
_journal_name_full Biomacromolecules
_journal_page_first 771
_journal_page_last 780
_journal_paper_doi 10.1021/bm3018438
_journal_volume 14
_journal_year 2013
_chemical_formula_moiety 'C21 H22 N2 O4'
_chemical_formula_sum 'C21 H22 N2 O4'
_chemical_formula_weight 366.41
_chemical_melting_point 389(1)
_chemical_name_systematic
;
5,5'-(ethane-1,1-diyl)bis(1-cyanato-
2-methoxy-4-methylbenzene)
;
_space_group_crystal_system monoclinic
_space_group_IT_number 14
_space_group_name_Hall '-P 2ybc'
_space_group_name_H-M_alt 'P 1 21/c 1'
_symmetry_space_group_name_Hall '-P 2ybc'
_symmetry_space_group_name_H-M 'P 1 21/c 1'
_atom_sites_solution_hydrogens geom
_atom_sites_solution_primary direct
_atom_sites_solution_secondary difmap
_cell_angle_alpha 90
_cell_angle_beta 102.9660(10)
_cell_angle_gamma 90
_cell_formula_units_Z 4
_cell_length_a 9.0462(6)
_cell_length_b 15.0946(10)
_cell_length_c 14.9988(10)
_cell_measurement_reflns_used 1728
_cell_measurement_temperature 296.(2)
_cell_measurement_theta_max 29.4379
_cell_measurement_theta_min 1.9415
_cell_volume 1995.8(2)
_computing_cell_refinement 'APEX2 v2011.4-1 (Bruker AXS)'
_computing_data_collection 'Bruker Instrument Service v2011.4.0.0'
_computing_data_reduction 'SAINT V7.68A (Bruker AXS, 2009)'
_computing_structure_refinement 'SHELXL-97 (Sheldrick, 2008)'
_computing_structure_solution 'SHELXS-97 (Sheldrick, 2008)'
_diffrn_ambient_temperature 296.(2)
_diffrn_detector_area_resol_mean 8.3333
_diffrn_measured_fraction_theta_full 1.000
_diffrn_measured_fraction_theta_max 1.000
_diffrn_measurement_device_type 'Bruker SMART APEX II'
_diffrn_measurement_method 'profile data from Omega scans'
_diffrn_radiation_monochromator graphite
_diffrn_radiation_type 'Mo K\a'
_diffrn_radiation_wavelength 0.71073
_diffrn_reflns_av_R_equivalents 0.0253
_diffrn_reflns_av_sigmaI/netI 0.0154
_diffrn_reflns_limit_h_max 10
_diffrn_reflns_limit_h_min -10
_diffrn_reflns_limit_k_max 17
_diffrn_reflns_limit_k_min -17
_diffrn_reflns_limit_l_max 17
_diffrn_reflns_limit_l_min -17
_diffrn_reflns_number 21371
_diffrn_reflns_theta_full 25.00
_diffrn_reflns_theta_max 25.00
_diffrn_reflns_theta_min 1.94
_diffrn_source 'sealed X-ray tube'
_exptl_absorpt_coefficient_mu 0.085
_exptl_absorpt_correction_T_max 0.7458
_exptl_absorpt_correction_T_min 0.7019
_exptl_absorpt_correction_type multi-scan
_exptl_absorpt_process_details 'SADABS V2008/1 (Bruker AXS)'
_exptl_crystal_colour 'clear colourless'
_exptl_crystal_density_diffrn 1.219
_exptl_crystal_density_method 'not measured'
_exptl_crystal_description rod
_exptl_crystal_F_000 776
_exptl_crystal_size_max 0.340
_exptl_crystal_size_mid 0.179
_exptl_crystal_size_min 0.148
_refine_diff_density_max 0.213
_refine_diff_density_min -0.171
_refine_ls_extinction_method none
_refine_ls_goodness_of_fit_ref 1.038
_refine_ls_hydrogen_treatment mixed
_refine_ls_matrix_type full
_refine_ls_number_parameters 270
_refine_ls_number_reflns 3504
_refine_ls_number_restraints 0
_refine_ls_restrained_S_all 1.038
_refine_ls_R_factor_all 0.0553
_refine_ls_R_factor_gt 0.0397
_refine_ls_shift/su_max 0.001
_refine_ls_shift/su_mean 0.000
_refine_ls_structure_factor_coef Fsqd
_refine_ls_weighting_details 'calc w=1/[\s^2^(Fo^2^)+(0.0478P)^2^+0.4655P] where P=(Fo^2^+2Fc^2^)/3'
_refine_ls_weighting_scheme calc
_refine_ls_wR_factor_gt 0.1005
_refine_ls_wR_factor_ref 0.1134
_reflns_number_gt 2693
_reflns_number_total 3504
_reflns_threshold_expression >2sigma(I)
_cod_data_source_file bm3018438_si_002.cif
_cod_data_source_block Compound_4
_cod_database_code 1511776

loop_
_space_group_symop_operation_xyz
'x, y, z'
'-x, y+1/2, -z+1/2'
'-x, -y, -z'
'x, -y-1/2, z-1/2'

loop_
_atom_site_type_symbol
_atom_site_label
_atom_site_fract_x
_atom_site_fract_y
_atom_site_fract_z
_atom_site_U_iso_or_equiv
_atom_site_adp_type
_atom_site_calc_flag
_atom_site_refinement_flags
_atom_site_occupancy
O O4 0.43225(13) 1.10313(7) 0.59572(8) 0.0627(3) Uani d . 1
O O1 0.11015(14) 0.68624(9) 0.76629(10) 0.0746(4) Uani d . 1
O O3 0.66156(13) 1.13017(8) 0.52125(8) 0.0630(3) Uani d . 1
O O2 0.20169(17) 0.81733(11) 0.87640(11) 0.0902(5) Uani d . 1
C C12 0.2320(3) 0.8862(2) 0.92420(19) 0.1006(8) Uani d . 1
N N2 0.2023(2) 1.07343(15) 0.64608(16) 0.1063(7) Uani d . 1
C C21 0.3120(2) 1.08597(12) 0.62383(14) 0.0669(5) Uani d . 1
C C17 0.55381(16) 1.04115(10) 0.61751(10) 0.0467(4) Uani d . 1
C C18 0.55437(18) 0.97200(10) 0.67640(11) 0.0488(4) Uani d . 1
H H16 0.4711(19) 0.9650(11) 0.7042(11) 0.059 Uiso d . 1
C C13 0.67714(17) 0.91400(10) 0.69652(10) 0.0487(4) Uani d . 1
C C1 0.6841(2) 0.84297(12) 0.77001(11) 0.0555(4) Uani d . 1
H H1 0.7523(19) 0.7931(12) 0.7581(12) 0.067 Uiso d . 1
C C4 0.53106(18) 0.80017(10) 0.76674(11) 0.0516(4) Uani d . 1
C C9 0.4383(2) 0.82910(12) 0.82346(12) 0.0597(4) Uani d . 1
H H8 0.474(2) 0.8780(12) 0.8687(13) 0.072 Uiso d . 1
C C8 0.3007(2) 0.78986(12) 0.81956(12) 0.0607(5) Uani d . 1
C C7 0.24735(19) 0.72051(11) 0.76196(12) 0.0581(4) Uani d . 1
C C11 0.0505(2) 0.61709(15) 0.70347(16) 0.0873(7) Uani d . 1
H H12 0.0406 0.638 0.642 0.131 Uiso calc R 1
H H13 -0.0472 0.5996 0.7123 0.131 Uiso calc R 1
H H14 0.118 0.5672 0.7139 0.131 Uiso calc R 1
C C16 0.67279(17) 1.05752(10) 0.57604(10) 0.0478(4) Uani d . 1
C C15 0.79217(19) 0.99891(11) 0.59423(11) 0.0558(4) Uani d . 1
H H15 0.879(2) 1.0087(11) 0.5670(12) 0.067 Uiso d . 1
C C14 0.79632(18) 0.92753(11) 0.65317(11) 0.0559(4) Uani d . 1
C C19 0.9341(2) 0.86786(15) 0.66865(17) 0.0903(7) Uani d . 1
H H18 1.0166 0.8987 0.6519 0.135 Uiso calc R 1
H H19 0.9106 0.8155 0.6318 0.135 Uiso calc R 1
H H17 0.9624 0.8515 0.732 0.135 Uiso calc R 1
C C2 0.7616(3) 0.88163(15) 0.86363(13) 0.0721(5) Uani d . 1
H H2 0.863(2) 0.9114(13) 0.8585(13) 0.087 Uiso d . 1
H H3 0.698(2) 0.9299(14) 0.8784(14) 0.087 Uiso d . 1
C C3 0.8009(3) 0.81313(17) 0.93913(15) 0.1021(8) Uani d . 1
H H4 0.7097 0.785 0.9473 0.153 Uiso calc R 1
H H5 0.8506 0.8416 0.9951 0.153 Uiso calc R 1
H H6 0.8673 0.7695 0.9228 0.153 Uiso calc R 1
C C5 0.47863(19) 0.73114(11) 0.70600(11) 0.0549(4) Uani d . 1
C C6 0.3384(2) 0.69185(12) 0.70496(12) 0.0576(4) Uani d . 1
H H7 0.306(2) 0.6432(12) 0.6611(12) 0.069 Uiso d . 1
N N1 0.2528(4) 0.9454(3) 0.9690(3) 0.1924(17) Uani d . 1
C C10 0.5680(2) 0.69861(14) 0.63904(14) 0.0789(6) Uani d . 1
H H9 0.5811 0.7462 0.599 0.118 Uiso calc R 1
H H11 0.5144 0.6508 0.6036 0.118 Uiso calc R 1
H H10 0.6656 0.6781 0.6718 0.118 Uiso calc R 1
C C20 0.7885(2) 1.14843(14) 0.48234(14) 0.0787(6) Uani d . 1
H H20 0.8781 1.1543 0.5303 0.118 Uiso calc R 1
H H22 0.771 1.2026 0.448 0.118 Uiso calc R 1
H H21 0.8016 1.1007 0.4425 0.118 Uiso calc R 1

loop_
_atom_site_aniso_label
_atom_site_aniso_U_11
_atom_site_aniso_U_22
_atom_site_aniso_U_33
_atom_site_aniso_U_12
_atom_site_aniso_U_13
_atom_site_aniso_U_23
O4 0.0527(7) 0.0562(7) 0.0802(8) 0.0075(5) 0.0170(6) 0.0090(6)
O1 0.0617(8) 0.0676(8) 0.0975(10) 0.0006(6) 0.0242(7) 0.0170(7)
O3 0.0690(8) 0.0614(7) 0.0609(7) -0.0007(6) 0.0191(6) 0.0146(6)
O2 0.0943(11) 0.0905(11) 0.1023(11) 0.0077(8) 0.0569(9) -0.0020(9)
C12 0.1003(18) 0.113(2) 0.0987(18) 0.0129(15) 0.0426(14) -0.0265(17)
N2 0.0750(12) 0.1065(16) 0.1512(19) 0.0165(11) 0.0547(13) 0.0104(14)
C21 0.0594(12) 0.0597(11) 0.0839(13) 0.0111(9) 0.0210(10) -0.0010(10)
C17 0.0452(8) 0.0430(8) 0.0506(9) 0.0018(6) 0.0082(7) -0.0047(7)
C18 0.0488(9) 0.0486(9) 0.0515(9) -0.0039(7) 0.0163(7) -0.0019(7)
C13 0.0506(9) 0.0463(8) 0.0495(9) -0.0004(7) 0.0117(7) -0.0003(7)
C1 0.0585(10) 0.0515(10) 0.0564(10) 0.0015(8) 0.0131(8) 0.0048(8)
C4 0.0601(10) 0.0459(9) 0.0499(9) 0.0035(7) 0.0150(7) 0.0094(7)
C9 0.0727(12) 0.0517(10) 0.0578(10) 0.0022(9) 0.0209(9) 0.0030(8)
C8 0.0697(11) 0.0566(10) 0.0619(10) 0.0115(9) 0.0277(9) 0.0106(8)
C7 0.0561(10) 0.0516(10) 0.0680(11) 0.0066(8) 0.0166(8) 0.0204(8)
C11 0.0714(13) 0.0852(15) 0.0996(16) -0.0156(11) 0.0069(11) 0.0127(13)
C16 0.0543(9) 0.0477(9) 0.0417(8) -0.0045(7) 0.0113(7) -0.0004(7)
C15 0.0543(10) 0.0622(10) 0.0557(10) -0.0003(8) 0.0225(8) 0.0018(8)
C14 0.0527(9) 0.0578(10) 0.0597(10) 0.0053(8) 0.0181(8) 0.0029(8)
C19 0.0729(13) 0.0899(15) 0.1186(18) 0.0285(11) 0.0436(12) 0.0308(14)
C2 0.0799(14) 0.0724(13) 0.0592(11) -0.0117(11) 0.0053(10) 0.0051(10)
C3 0.1153(19) 0.1095(19) 0.0676(13) -0.0160(15) -0.0090(12) 0.0209(13)
C5 0.0623(10) 0.0504(9) 0.0527(9) 0.0033(8) 0.0146(8) 0.0069(8)
C6 0.0647(11) 0.0487(9) 0.0576(10) 0.0018(8) 0.0101(8) 0.0080(8)
N1 0.185(3) 0.202(3) 0.212(3) -0.013(3) 0.091(3) -0.124(3)
C10 0.0817(14) 0.0826(14) 0.0785(13) -0.0047(11) 0.0309(11) -0.0190(11)
C20 0.0906(14) 0.0787(14) 0.0761(13) -0.0080(11) 0.0380(11) 0.0195(11)

loop_
_atom_type_symbol
_atom_type_description
_atom_type_scat_dispersion_real
_atom_type_scat_dispersion_imag
_atom_type_scat_source
C C 0.0033 0.0016 'International Tables Vol C Tables 4.2.6.8 and 6.1.1.4'
H H 0.0000 0.0000 'International Tables Vol C Tables 4.2.6.8 and 6.1.1.4'
N N 0.0061 0.0033 'International Tables Vol C Tables 4.2.6.8 and 6.1.1.4'
O O 0.0106 0.0060 'International Tables Vol C Tables 4.2.6.8 and 6.1.1.4'

loop_
_geom_angle_atom_site_label_1
_geom_angle_atom_site_label_2
_geom_angle_atom_site_label_3
_geom_angle
C21 O4 C17 117.49(13)
C7 O1 C11 117.42(16)
C16 O3 C20 116.42(14)
C12 O2 C8 119.61(18)
N1 C12 O2 176.0(3)
N2 C21 O4 177.0(2)
C18 C17 C16 122.52(14)
C18 C17 O4 122.71(14)
C16 C17 O4 114.76(13)
C17 C18 C13 120.47(15)
C17 C18 H16 118.8(10)
C13 C18 H16 120.7(10)
C18 C13 C14 118.00(15)
C18 C13 C1 119.91(14)
C14 C13 C1 121.90(14)
C4 C1 C13 112.67(13)
C4 C1 C2 114.65(15)
C13 C1 C2 109.20(14)
C4 C1 H1 105.3(10)
C13 C1 H1 108.8(10)
C2 C1 H1 105.8(10)
C9 C4 C5 118.03(16)
C9 C4 C1 121.12(16)
C5 C4 C1 120.85(15)
C8 C9 C4 120.36(17)
C8 C9 H8 119.7(10)
C4 C9 H8 120.0(11)
C9 C8 C7 122.99(16)
C9 C8 O2 122.33(17)
C7 C8 O2 114.67(16)
O1 C7 C8 117.09(16)
O1 C7 C6 125.96(17)
C8 C7 C6 116.95(16)
O1 C11 H12 109.5
O1 C11 H13 109.5
H12 C11 H13 109.5
O1 C11 H14 109.5
H12 C11 H14 109.5
H13 C11 H14 109.5
O3 C16 C15 125.96(14)
O3 C16 C17 117.14(14)
C15 C16 C17 116.90(14)
C16 C15 C14 122.22(15)
C16 C15 H15 119.3(10)
C14 C15 H15 118.5(10)
C15 C14 C13 119.84(15)
C15 C14 C19 117.60(16)
C13 C14 C19 122.55(16)
C14 C19 H18 109.5
C14 C19 H19 109.5
H18 C19 H19 109.5
C14 C19 H17 109.5
H18 C19 H17 109.5
H19 C19 H17 109.5
C3 C2 C1 113.95(17)
C3 C2 H2 106.8(11)
C1 C2 H2 109.0(11)
C3 C2 H3 112.8(12)
C1 C2 H3 108.4(12)
H2 C2 H3 105.6(17)
C2 C3 H4 109.5
C2 C3 H5 109.5
H4 C3 H5 109.5
C2 C3 H6 109.5
H4 C3 H6 109.5
H5 C3 H6 109.5
C4 C5 C6 119.94(16)
C4 C5 C10 121.61(16)
C6 C5 C10 118.44(17)
C7 C6 C5 121.71(17)
C7 C6 H7 121.0(11)
C5 C6 H7 117.3(11)
C5 C10 H9 109.5
C5 C10 H11 109.5
H9 C10 H11 109.5
C5 C10 H10 109.5
H9 C10 H10 109.5
H11 C10 H10 109.5
O3 C20 H20 109.5
O3 C20 H22 109.5
H20 C20 H22 109.5
O3 C20 H21 109.5
H20 C20 H21 109.5
H22 C20 H21 109.5

loop_
_geom_bond_atom_site_label_1
_geom_bond_atom_site_label_2
_geom_bond_distance
O4 C21 1.278(2)
O4 C17 1.4248(18)
O1 C7 1.360(2)
O1 C11 1.428(2)
O3 C16 1.3605(18)
O3 C20 1.426(2)
O2 C12 1.258(3)
O2 C8 1.429(2)
C12 N1 1.108(4)
N2 C21 1.132(2)
C17 C18 1.367(2)
C17 C16 1.381(2)
C18 C13 1.393(2)
C18 H16 0.945(17)
C13 C14 1.393(2)
C13 C1 1.529(2)
C1 C4 1.518(2)
C1 C2 1.537(3)
C1 H1 1.015(18)
C4 C9 1.392(2)
C4 C5 1.395(2)
C9 C8 1.368(3)
C9 H8 1.004(19)
C8 C7 1.374(3)
C7 C6 1.383(2)
C11 H12 0.96
C11 H13 0.96
C11 H14 0.96
C16 C15 1.375(2)
C15 C14 1.389(2)
C15 H15 0.971(18)
C14 C19 1.513(2)
C19 H18 0.96
C19 H19 0.96
C19 H17 0.96
C2 C3 1.516(3)
C2 H2 1.04(2)
C2 H3 0.99(2)
C3 H4 0.96
C3 H5 0.96
C3 H6 0.96
C5 C6 1.397(2)
C5 C10 1.506(2)
C6 H7 0.986(18)
C10 H9 0.96
C10 H11 0.96
C10 H10 0.96
C20 H20 0.96
C20 H22 0.96
C20 H21 0.96
